data_7041472
loop_
_publ_author_name
'Tomaschautzky, Janek'
'Neumann, Beate'
'Stammler, Hans-Georg'
'Mitzel, Norbert W.'

_publ_section_title
;
 Poly-Lewis-acids based on bowl-shaped tribenzotriquinacene.
;
_journal_issue 4
_journal_name_full 'Dalton transactions (Cambridge, England : 2003)'
_journal_page_first 1112
_journal_page_last 1123
_journal_paper_doi 10.1039/c6dt04350j
_journal_volume 46
_journal_year 2017
_chemical_formula_moiety 'C34 H40 Cl6 Si3'
_chemical_formula_sum 'C34 H40 Cl6 Si3'
_chemical_formula_weight 745.63
_chemical_name_systematic
;
 ?
;
_space_group_crystal_system monoclinic
_space_group_IT_number 14
_space_group_name_Hall '-P 2ybc'
_space_group_name_H-M_alt 'P 1 21/c 1'
_symmetry_space_group_name_Hall '-P 2ybc'
_symmetry_space_group_name_H-M 'P 1 21/c 1'
_atom_sites_solution_hydrogens geom
_atom_sites_solution_primary direct
_audit_creation_date 2015-04-20
_audit_creation_method
;
  Olex2 1.2-ac2
  (compiled 2012.03.27 svn.r2268, GUI svn.r4156)
;
_audit_update_record
;
2016-11-02 deposited with the CCDC.
2016-12-15 downloaded from the CCDC.
;
_cell_angle_alpha 90
_cell_angle_beta 103.751(3)
_cell_angle_gamma 90
_cell_formula_units_Z 4
_cell_length_a 12.7815(4)
_cell_length_b 17.1132(5)
_cell_length_c 17.4795(6)
_cell_measurement_reflns_used 4807
_cell_measurement_temperature 100.0(1)
_cell_measurement_theta_max 72.9450
_cell_measurement_theta_min 3.5590
_cell_volume 3713.7(2)
_computing_cell_refinement 'CrysAlisPro 1.171.38.30a (Agilent, 2015)'
_computing_data_collection 'CrysAlisPro 1.171.38.30a (Agilent, 2015)'
_computing_data_reduction 'CrysAlisPro 1.171.38.30a (Agilent, 2015)'
_computing_molecular_graphics
;
O. V. Dolomanov, L. J. Bourhis, R. J. Gildea, J. A. K. Howard and H. Puschmann,
OLEX2: a complete structure solution, refinement and analysis program.
J. Appl. Cryst. (2009). 42, 339-341.
;
_computing_publication_material
;
O. V. Dolomanov, L. J. Bourhis, R. J. Gildea, J. A. K. Howard and H. Puschmann,
OLEX2: a complete structure solution, refinement and analysis program.
J. Appl. Cryst. (2009). 42, 339-341.
;
_computing_structure_refinement
;
SHELXL, G.M. Sheldrick, Acta Cryst.
(2008). A64, 112-122
;
_computing_structure_solution
;
SHELXS, G.M. Sheldrick, Acta Cryst.
(2008). A64, 112-122
;
_diffrn_ambient_environment N~2~
_diffrn_ambient_temperature 100.0(1)
_diffrn_detector 'CCD plate'
_diffrn_detector_area_resol_mean 5.3114
_diffrn_detector_type Atlas
_diffrn_measured_fraction_theta_full 0.999
_diffrn_measured_fraction_theta_max 0.965
_diffrn_measurement_details
;
List of Runs (angles in degrees, time in seconds):

  # Type    Start    End  Width  t~exp~   \w     \q     \k     \f   Frames
#--------------------------------------------------------------------------
  1  \w    -92.00 -23.00   1.00   17.50    --  -38.50 -38.00 150.00   69
  2  \w    -97.00 -47.00   1.00   17.50    --  -38.50-178.00-180.00   50
  3  \w   -122.00 -43.00   1.00   17.50    --  -38.50-178.00 -90.00   79
  4  \w      6.00  66.00   1.00   17.50    --   43.20 -99.00 150.00   60
  5  \w     40.00  75.00   1.00   70.00    --  109.03-125.00 120.00   35
  6  \w     39.00 122.00   1.00   70.00    --  109.03-125.00-120.00   83
  7  \w     79.00 127.00   1.00   70.00    --  109.03  77.00 -60.00   48
  8  \w    102.00 156.00   1.00   70.00    --  109.03  30.00   0.00   54
  9  \w     50.00 120.00   1.00   70.00    --  109.03-125.00  90.00   70
 10  \w     53.00 126.00   1.00   70.00    --  109.03 -15.00 -60.00   73
 11  \w     57.00 116.00   1.00   70.00    --  109.03 -77.00-150.00   59
;
_diffrn_measurement_device 'four-circle diffractometer'
_diffrn_measurement_device_type 'SuperNova, Dual, Cu at zero, Atlas'
_diffrn_measurement_method '\w scans'
_diffrn_orient_matrix_type 'CrysAlisPro convention (1999,Acta A55,543-557)'
_diffrn_orient_matrix_UB_11 0.1042652000
_diffrn_orient_matrix_UB_12 0.0048557000
_diffrn_orient_matrix_UB_13 -0.0294126000
_diffrn_orient_matrix_UB_21 -0.0431361000
_diffrn_orient_matrix_UB_22 0.0735126000
_diffrn_orient_matrix_UB_23 -0.0480743000
_diffrn_orient_matrix_UB_31 0.0515640000
_diffrn_orient_matrix_UB_32 0.0517159000
_diffrn_orient_matrix_UB_33 0.0711470000
_diffrn_radiation_monochromator mirror
_diffrn_radiation_probe x-ray
_diffrn_radiation_type 'Cu K\a'
_diffrn_radiation_wavelength 1.54184
_diffrn_reflns_av_R_equivalents 0.0315
_diffrn_reflns_av_unetI/netI 0.0432
_diffrn_reflns_Laue_measured_fraction_full 0.999
_diffrn_reflns_Laue_measured_fraction_max 0.965
_diffrn_reflns_limit_h_max 15
_diffrn_reflns_limit_h_min -16
_diffrn_reflns_limit_k_max 21
_diffrn_reflns_limit_k_min -11
_diffrn_reflns_limit_l_max 21
_diffrn_reflns_limit_l_min -16
_diffrn_reflns_number 15261
_diffrn_reflns_point_group_measured_fraction_full 0.999
_diffrn_reflns_point_group_measured_fraction_max 0.965
_diffrn_reflns_theta_full 67.684
_diffrn_reflns_theta_max 75.313
_diffrn_reflns_theta_min 3.560
_diffrn_source 'micro-focus sealed X-ray tube'
_diffrn_source_type 'SuperNova (Cu) X-ray Source'
_exptl_absorpt_coefficient_mu 5.324
_exptl_absorpt_correction_T_max 0.943
_exptl_absorpt_correction_T_min 0.864
_exptl_absorpt_correction_type gaussian
_exptl_absorpt_process_details
;
CrysAlisPro 1.171.38.30a (Agilent, 2015)
Numerical absorption correction based on gaussian integration over
            a multifaceted crystal model
Empirical absorption correction using spherical harmonics,
 implemented in SCALE3 ABSPACK scaling algorithm.
;
_exptl_crystal_colour 'clear colourless'
_exptl_crystal_colour_lustre clear
_exptl_crystal_colour_primary colourless
_exptl_crystal_density_diffrn 1.334
_exptl_crystal_description irregular
_exptl_crystal_F_000 1552
_exptl_crystal_size_max 0.122
_exptl_crystal_size_mid 0.082
_exptl_crystal_size_min 0.043
_refine_diff_density_max 1.383
_refine_diff_density_min -1.179
_refine_diff_density_rms 0.096
_refine_ls_extinction_method none
_refine_ls_goodness_of_fit_ref 1.044
_refine_ls_hydrogen_treatment constr
_refine_ls_matrix_type full
_refine_ls_number_parameters 409
_refine_ls_number_reflns 7396
_refine_ls_number_restraints 1
_refine_ls_restrained_S_all 1.044
_refine_ls_R_factor_all 0.0881
_refine_ls_R_factor_gt 0.0676
_refine_ls_shift/su_max 0.000
_refine_ls_shift/su_mean 0.000
_refine_ls_structure_factor_coef Fsqd
_refine_ls_weighting_details 'w=1/[\s^2^(Fo^2^)+(0.1217P)^2^+3.9325P] where P=(Fo^2^+2Fc^2^)/3'
_refine_ls_weighting_scheme calc
_refine_ls_wR_factor_gt 0.1860
_refine_ls_wR_factor_ref 0.2055
_reflns_Friedel_coverage 0.000
_reflns_number_gt 5606
_reflns_number_total 7396
_reflns_threshold_expression 'I > 2\s(I)'
_cod_data_source_file c6dt04350j2.cif
_cod_data_source_block compound12
_cod_depositor_comments 'Adding full bibliography for 7041472--7041483.cif.'
_cod_database_code 7041472
_chemical_oxdiff_formula 'c6 h6 Cl f si'
_chemical_oxdiff_usercomment 'C40 H34 Si3'
_reflns_odcompleteness_completeness 99.94
_reflns_odcompleteness_iscentric 1
_reflns_odcompleteness_theta 66.97
_olex2_exptl_crystal_mounting_method mounted
_olex2_submission_special_instructions 'No special instructions were received'
_oxdiff_exptl_absorpt_empirical_details
;
Empirical correction (ABSPACK) includes:
- Absorption correction using spherical harmonics
- Frame scaling
- Detector area scaling
;
_oxdiff_exptl_absorpt_empirical_full_max 1.129
_oxdiff_exptl_absorpt_empirical_full_min 0.885
_shelx_space_group_comment
;
The symmetry employed for this shelxl refinement is uniquely defined
by the following loop, which should always be used as a source of
symmetry information in preference to the above space-group names.
They are only intended as comments.
;
_shelxl_version_number 2014-3

loop_
_space_group_symop_operation_xyz
'x, y, z'
'-x, y+1/2, -z+1/2'
'-x, -y, -z'
'x, -y-1/2, z-1/2'

loop_
_atom_site_label
_atom_site_type_symbol
_atom_site_fract_x
_atom_site_fract_y
_atom_site_fract_z
_atom_site_U_iso_or_equiv
_atom_site_adp_type
_atom_site_occupancy
_atom_site_site_symmetry_order
_atom_site_calc_flag
_atom_site_refinement_flags_posn
_atom_site_refinement_flags_adp
_atom_site_refinement_flags_occupancy
_atom_site_disorder_assembly
_atom_site_disorder_group
Cl1 Cl 0.34349(8) 0.35555(6) 0.28648(6) 0.0443(3) Uani 1 1 d . . . . .
Cl2 Cl 0.34767(9) 0.43834(7) 0.11805(7) 0.0494(3) Uani 1 1 d . . . . .
Cl3 Cl 0.40658(11) 0.08527(10) 0.00639(8) 0.0656(4) Uani 1 1 d . . . A 1
Cl4A Cl 0.4443(4) 0.1830(2) 0.1623(2) 0.0902(13) Uani 0.619(3) 1 d . . P A 1
Cl4B Cl 0.4118(4) 0.1637(3) 0.1898(4) 0.0623(12) Uani 0.381(3) 1 d . . P A 2
Cl5A Cl 0.65032(11) 0.26784(10) 0.50908(14) 0.0735(6) Uani 0.842(3) 1 d . . P A 3
Cl6A Cl 0.5898(2) 0.14503(18) 0.36586(15) 0.0671(7) Uani 0.619(3) 1 d . . P A 1
Cl6B Cl 0.5927(2) 0.0860(2) 0.54275(19) 0.0689(8) Uani 0.539(3) 1 d . . P A 4
Si1 Si 0.24576(8) 0.39329(6) 0.18164(6) 0.0298(2) Uani 1 1 d . . . . .
Si2 Si 0.47292(12) 0.07422(8) 0.12493(8) 0.0528(4) Uani 1 1 d . . . . .
Si3 Si 0.55348(9) 0.17278(7) 0.46924(8) 0.0432(3) Uani 1 1 d . . . . .
C1 C 0.1469(3) 0.09217(19) 0.25710(18) 0.0229(6) Uani 1 1 d . . . . .
H1 H 0.2123 0.1171 0.2487 0.028 Uiso 1 1 calc R U . . .
C2 C 0.0454(3) 0.1201(2) 0.19318(19) 0.0250(7) Uani 1 1 d . . . . .
C3 C 0.0025(3) 0.0452(2) 0.1503(2) 0.0280(7) Uani 1 1 d . . . . .
C4 C -0.0865(3) 0.0370(2) 0.0867(2) 0.0355(8) Uani 1 1 d . . . . .
H4 H -0.1259 0.0806 0.0650 0.043 Uiso 1 1 calc R U . . .
C5 C -0.1154(3) -0.0368(3) 0.0563(2) 0.0408(9) Uani 1 1 d . . . . .
H5 H -0.1745 -0.0426 0.0138 0.049 Uiso 1 1 calc R U . . .
C6 C -0.0564(4) -0.1024(3) 0.0889(3) 0.0442(10) Uani 1 1 d . . . . .
H6 H -0.0770 -0.1517 0.0684 0.053 Uiso 1 1 calc R U . . .
C7 C 0.0326(4) -0.0945(2) 0.1514(2) 0.0385(9) Uani 1 1 d . . . . .
H7 H 0.0726 -0.1380 0.1728 0.046 Uiso 1 1 calc R U . . .
C8 C 0.0613(3) -0.0198(2) 0.1819(2) 0.0295(7) Uani 1 1 d . . . . .
C9 C 0.1547(3) 0.0011(2) 0.25072(19) 0.0256(7) Uani 1 1 d . . . . .
C10 C 0.1386(3) -0.0276(2) 0.3294(2) 0.0252(7) Uani 1 1 d . . . . .
C11 C 0.1345(3) -0.1050(2) 0.3537(2) 0.0286(7) Uani 1 1 d . . . . .
H11 H 0.1393 -0.1459 0.3198 0.034 Uiso 1 1 calc R U . . .
C12 C 0.1230(3) -0.1201(2) 0.4295(2) 0.0308(7) Uani 1 1 d . . . . .
H12 H 0.1197 -0.1714 0.4463 0.037 Uiso 1 1 calc R U . . .
C13 C 0.1165(3) -0.0586(2) 0.4802(2) 0.0307(7) Uani 1 1 d . . . . .
H13 H 0.1103 -0.0690 0.5312 0.037 Uiso 1 1 calc R U . . .
C14 C 0.1191(3) 0.0183(2) 0.4552(2) 0.0277(7) Uani 1 1 d . . . . .
H14 H 0.1142 0.0592 0.4892 0.033 Uiso 1 1 calc R U . . .
C15 C 0.1293(3) 0.03369(19) 0.37933(19) 0.0237(6) Uani 1 1 d . . . . .
C16 C 0.1301(3) 0.1129(2) 0.34023(19) 0.0238(7) Uani 1 1 d . . . . .
C17 C 0.0191(3) 0.15006(19) 0.3223(2) 0.0241(7) Uani 1 1 d . . . . .
C18 C -0.0359(3) 0.1794(2) 0.3758(2) 0.0286(7) Uani 1 1 d . . . . .
H18 H -0.0035 0.1791 0.4294 0.034 Uiso 1 1 calc R U . . .
C19 C -0.1396(3) 0.2094(2) 0.3491(2) 0.0337(8) Uani 1 1 d . . . . .
H19 H -0.1772 0.2280 0.3848 0.040 Uiso 1 1 calc R U . . .
C20 C -0.1866(3) 0.2112(2) 0.2686(2) 0.0340(8) Uani 1 1 d . . . . .
H20 H -0.2558 0.2312 0.2508 0.041 Uiso 1 1 calc R U . . .
C21 C -0.1312(3) 0.1834(2) 0.2145(2) 0.0309(8) Uani 1 1 d . . . . .
H21 H -0.1627 0.1853 0.1608 0.037 Uiso 1 1 calc R U . . .
C22 C -0.0280(3) 0.15283(19) 0.2417(2) 0.0256(7) Uani 1 1 d . . . . .
C23 C 0.0735(3) 0.1812(2) 0.1367(2) 0.0278(7) Uani 1 1 d . . . . .
H23A H 0.1245 0.1585 0.1098 0.033 Uiso 1 1 calc R U . . .
H23B H 0.0088 0.1943 0.0971 0.033 Uiso 1 1 calc R U . . .
C24 C 0.1216(3) 0.2558(2) 0.1783(2) 0.0287(7) Uani 1 1 d . . . . .
H24A H 0.1739 0.2419 0.2263 0.034 Uiso 1 1 calc R U . . .
H24B H 0.0648 0.2856 0.1930 0.034 Uiso 1 1 calc R U . . .
C25 C 0.1765(3) 0.3073(2) 0.1278(2) 0.0296(7) Uani 1 1 d . . . . .
H25A H 0.1228 0.3253 0.0822 0.035 Uiso 1 1 calc R U . . .
H25B H 0.2287 0.2761 0.1091 0.035 Uiso 1 1 calc R U . . .
C26 C 0.1546(4) 0.4690(3) 0.2010(3) 0.0457(10) Uani 1 1 d . . . . .
H26A H 0.1959 0.5115 0.2289 0.068 Uiso 1 1 calc R U . . .
H26B H 0.1109 0.4878 0.1520 0.068 Uiso 1 1 calc R U . . .
H26C H 0.1092 0.4477 0.2323 0.068 Uiso 1 1 calc R U . . .
C27 C 0.2654(3) -0.0268(2) 0.2397(2) 0.0335(8) Uani 1 1 d . . . . .
H27A H 0.3213 -0.0071 0.2831 0.040 Uiso 1 1 calc R U . . .
H27B H 0.2677 -0.0834 0.2424 0.040 Uiso 1 1 calc R U . . .
C28 C 0.2906(4) -0.0012(4) 0.1627(3) 0.0582(15) Uani 1 1 d . . . . .
H28A H 0.2683 0.0527 0.1522 0.070 Uiso 1 1 calc R U . . .
H28B H 0.2494 -0.0330 0.1201 0.070 Uiso 1 1 calc R U . . .
C29 C 0.4120(4) -0.0085(4) 0.1645(3) 0.0591(14) Uani 1 1 d . . . . .
H29A H 0.4220 -0.0549 0.1351 0.071 Uiso 1 1 calc R U . . .
H29B H 0.4511 -0.0166 0.2187 0.071 Uiso 1 1 calc R U . . .
C30 C 0.6193(4) 0.0694(4) 0.1444(4) 0.0733(19) Uani 1 1 d . . . B 1
H30A H 0.6458 0.1144 0.1221 0.110 Uiso 1 1 calc R U . B 1
H30B H 0.6492 0.0683 0.2002 0.110 Uiso 1 1 calc R U . B 1
H30C H 0.6400 0.0229 0.1211 0.110 Uiso 1 1 calc R U . B 1
C31 C 0.2144(3) 0.16892(19) 0.3892(2) 0.0252(7) Uani 1 1 d . . . . .
H31A H 0.2095 0.2185 0.3617 0.030 Uiso 1 1 calc R U . . .
H31B H 0.1961 0.1783 0.4391 0.030 Uiso 1 1 calc R U . . .
C32 C 0.3313(3) 0.1407(2) 0.4057(2) 0.0300(7) Uani 1 1 d . . . . .
H32A H 0.3502 0.1299 0.3562 0.036 Uiso 1 1 calc R U . . .
H32B H 0.3382 0.0924 0.4356 0.036 Uiso 1 1 calc R U . . .
C33 C 0.4097(3) 0.2016(2) 0.4520(2) 0.0373(9) Uani 1 1 d . . . . .
H33A H 0.3925 0.2103 0.5025 0.045 Uiso 1 1 calc R U . . .
H33B H 0.3992 0.2506 0.4234 0.045 Uiso 1 1 calc R U . . .
C34A C 0.5845(12) 0.1197(10) 0.5705(10) 0.0689(8) Uani 0.461(3) 1 d . . P A 3
H34A H 0.6583 0.1028 0.5836 0.103 Uiso 0.461(3) 1 calc R U P A 3
H34B H 0.5724 0.1549 0.6103 0.103 Uiso 0.461(3) 1 calc R U P A 3
H34C H 0.5381 0.0751 0.5676 0.103 Uiso 0.461(3) 1 calc R U P A 3
C34B C 0.5979(15) 0.1764(14) 0.3870(12) 0.0671(7) Uani 0.381(3) 1 d . . P A 2
H34D H 0.6723 0.1611 0.3984 0.101 Uiso 0.381(3) 1 calc R U P A 2
H34E H 0.5563 0.1415 0.3486 0.101 Uiso 0.381(3) 1 calc R U P A 2
H34F H 0.5908 0.2287 0.3666 0.101 Uiso 0.381(3) 1 calc R U P A 2
C34C C 0.629(3) 0.243(2) 0.565(3) 0.0735(6) Uani 0.158(3) 1 d . . P A 4
H34G H 0.7047 0.2325 0.5783 0.110 Uiso 0.158(3) 1 calc R U P A 4
H34H H 0.6172 0.2973 0.5504 0.110 Uiso 0.158(3) 1 calc R U P A 4
H34I H 0.5990 0.2322 0.6090 0.110 Uiso 0.158(3) 1 calc R U P A 4

loop_
_atom_site_aniso_label
_atom_site_aniso_U_11
_atom_site_aniso_U_22
_atom_site_aniso_U_33
_atom_site_aniso_U_23
_atom_site_aniso_U_13
_atom_site_aniso_U_12
Cl1 0.0424(5) 0.0407(5) 0.0402(5) 0.0066(4) -0.0093(4) -0.0065(4)
Cl2 0.0390(5) 0.0546(6) 0.0542(6) 0.0120(5) 0.0102(4) -0.0134(5)
Cl3 0.0489(7) 0.0866(10) 0.0540(7) 0.0246(6) -0.0022(5) -0.0047(6)
Cl4A 0.124(4) 0.0539(18) 0.072(2) -0.0086(14) -0.0173(19) 0.026(2)
Cl4B 0.051(2) 0.045(2) 0.088(4) -0.017(2) 0.011(2) 0.0073(16)
Cl5A 0.0277(6) 0.0552(9) 0.1257(16) -0.0423(10) -0.0055(8) -0.0082(6)
Cl6A 0.0511(11) 0.088(2) 0.0663(14) -0.0117(12) 0.0220(10) -0.0003(12)
Cl6B 0.0444(11) 0.080(2) 0.080(2) 0.0245(15) 0.0099(12) 0.0142(13)
Si1 0.0250(5) 0.0257(5) 0.0359(5) 0.0036(4) 0.0016(4) -0.0009(4)
Si2 0.0498(7) 0.0425(7) 0.0556(7) 0.0020(6) -0.0085(6) 0.0067(6)
Si3 0.0256(5) 0.0442(7) 0.0525(7) -0.0038(5) -0.0053(4) -0.0033(4)
C1 0.0182(14) 0.0228(15) 0.0249(15) 0.0042(12) -0.0005(12) -0.0002(12)
C2 0.0210(15) 0.0230(16) 0.0266(15) 0.0035(13) -0.0030(12) -0.0013(13)
C3 0.0239(16) 0.0291(18) 0.0275(16) 0.0009(14) -0.0011(13) -0.0022(14)
C4 0.0303(18) 0.033(2) 0.0365(19) 0.0009(16) -0.0048(15) 0.0001(15)
C5 0.039(2) 0.037(2) 0.037(2) -0.0039(16) -0.0093(16) -0.0046(17)
C6 0.050(2) 0.032(2) 0.043(2) -0.0095(17) -0.0047(18) -0.0022(18)
C7 0.046(2) 0.0261(18) 0.0363(19) -0.0040(15) -0.0049(16) 0.0056(17)
C8 0.0283(17) 0.0272(17) 0.0298(17) -0.0003(14) 0.0003(13) 0.0006(14)
C9 0.0260(16) 0.0245(16) 0.0233(15) 0.0008(12) 0.0000(12) 0.0027(13)
C10 0.0200(15) 0.0230(16) 0.0293(16) 0.0012(13) -0.0007(12) -0.0002(12)
C11 0.0263(17) 0.0216(16) 0.0344(17) -0.0002(13) 0.0006(13) 0.0014(13)
C12 0.0262(17) 0.0232(16) 0.0402(19) 0.0075(14) 0.0025(14) -0.0001(14)
C13 0.0252(16) 0.0314(18) 0.0330(17) 0.0076(14) 0.0021(13) -0.0006(14)
C14 0.0237(16) 0.0276(17) 0.0290(16) 0.0020(13) 0.0008(13) -0.0009(13)
C15 0.0182(14) 0.0199(15) 0.0286(16) 0.0019(12) -0.0029(12) -0.0010(12)
C16 0.0195(15) 0.0232(16) 0.0267(15) 0.0021(13) 0.0013(12) -0.0014(12)
C17 0.0196(15) 0.0180(15) 0.0317(16) 0.0043(13) -0.0001(12) -0.0014(12)
C18 0.0276(17) 0.0220(16) 0.0360(18) 0.0032(14) 0.0073(14) -0.0014(13)
C19 0.0310(19) 0.0243(17) 0.047(2) 0.0065(15) 0.0116(16) 0.0016(14)
C20 0.0206(16) 0.0265(17) 0.053(2) 0.0100(16) 0.0058(15) 0.0028(14)
C21 0.0226(17) 0.0263(17) 0.0391(19) 0.0067(14) -0.0021(14) -0.0011(14)
C22 0.0219(16) 0.0189(15) 0.0327(17) 0.0055(13) 0.0001(13) -0.0029(12)
C23 0.0282(17) 0.0257(17) 0.0265(16) 0.0045(13) 0.0004(13) 0.0014(14)
C24 0.0289(17) 0.0253(17) 0.0302(16) 0.0026(14) 0.0038(13) -0.0016(14)
C25 0.0290(18) 0.0268(17) 0.0313(17) 0.0066(14) 0.0040(14) -0.0009(14)
C26 0.036(2) 0.035(2) 0.061(3) -0.0098(19) 0.0028(19) 0.0025(17)
C27 0.0295(18) 0.035(2) 0.0343(18) 0.0055(15) 0.0048(14) 0.0089(15)
C28 0.049(3) 0.087(4) 0.043(2) 0.025(2) 0.020(2) 0.036(3)
C29 0.050(3) 0.072(3) 0.062(3) 0.032(3) 0.026(2) 0.030(3)
C30 0.046(3) 0.060(3) 0.096(4) 0.029(3) -0.017(3) -0.010(3)
C31 0.0231(16) 0.0211(15) 0.0282(16) 0.0020(13) -0.0004(12) -0.0033(13)
C32 0.0224(16) 0.0306(18) 0.0328(17) 0.0005(14) -0.0018(13) -0.0012(14)
C33 0.0303(19) 0.037(2) 0.0388(19) -0.0041(16) -0.0031(15) -0.0027(16)
C34A 0.0444(11) 0.080(2) 0.080(2) 0.0245(15) 0.0099(12) 0.0142(13)
C34B 0.0511(11) 0.088(2) 0.0663(14) -0.0117(12) 0.0220(10) -0.0003(12)
C34C 0.0277(6) 0.0552(9) 0.1257(16) -0.0423(10) -0.0055(8) -0.0082(6)

loop_
_atom_type_symbol
_atom_type_description
_atom_type_scat_dispersion_real
_atom_type_scat_dispersion_imag
_atom_type_scat_source
C C 0.0181 0.0091 'International Tables Vol C Tables 4.2.6.8 and 6.1.1.4'
H H 0.0000 0.0000 'International Tables Vol C Tables 4.2.6.8 and 6.1.1.4'
Cl Cl 0.3639 0.7018 'International Tables Vol C Tables 4.2.6.8 and 6.1.1.4'
Si Si 0.2541 0.3302 'International Tables Vol C Tables 4.2.6.8 and 6.1.1.4'

loop_
_exptl_crystal_face_index_h
_exptl_crystal_face_index_k
_exptl_crystal_face_index_l
_exptl_crystal_face_perp_dist
8 4 -4 0.0508
5 -2 -10 0.0309
-5 2 10 0.0082
2 5 9 0.0579
4 -2 8 0.0568
3 -10 3 0.0431
0 -10 -5 0.0492
-4 1 -9 0.0336
-2 11 0 0.0315
6 -7 -4 0.0244
-7 -6 2 0.0492

loop_
_geom_angle_atom_site_label_1
_geom_angle_atom_site_label_2
_geom_angle_atom_site_label_3
_geom_angle
Cl2 Si1 Cl1 105.70(6)
C25 Si1 Cl1 108.52(12)
C25 Si1 Cl2 108.14(13)
C26 Si1 Cl1 109.64(17)
C26 Si1 Cl2 110.37(17)
C26 Si1 C25 114.11(19)
Cl4A Si2 Cl3 100.20(12)
C29 Si2 Cl3 110.0(2)
C29 Si2 Cl4A 117.5(2)
C29 Si2 Cl4B 96.4(2)
C30 Si2 Cl3 110.6(2)
C30 Si2 Cl4A 103.7(3)
C30 Si2 C29 113.9(2)
Cl6B Si3 C34C 85.2(15)
C33 Si3 Cl5A 109.67(14)
C33 Si3 Cl6A 110.21(16)
C33 Si3 Cl6B 113.49(17)
C33 Si3 C34A 104.6(5)
C33 Si3 C34C 103.0(10)
C34A Si3 Cl5A 94.9(5)
C34B Si3 C33 112.2(7)
C2 C1 H1 110.5
C9 C1 H1 110.5
C9 C1 C2 107.9(3)
C16 C1 H1 110.5
C16 C1 C2 108.7(3)
C16 C1 C9 108.5(3)
C3 C2 C1 103.5(3)
C3 C2 C23 111.6(3)
C22 C2 C1 103.3(3)
C22 C2 C3 112.9(3)
C22 C2 C23 112.3(3)
C23 C2 C1 112.6(3)
C4 C3 C2 127.4(3)
C8 C3 C2 112.6(3)
C8 C3 C4 120.0(3)
C3 C4 H4 120.3
C5 C4 C3 119.4(4)
C5 C4 H4 120.3
C4 C5 H5 119.8
C4 C5 C6 120.5(4)
C6 C5 H5 119.8
C5 C6 H6 119.8
C7 C6 C5 120.4(4)
C7 C6 H6 119.8
C6 C7 H7 120.6
C6 C7 C8 118.8(4)
C8 C7 H7 120.6
C3 C8 C7 121.0(3)
C3 C8 C9 112.1(3)
C7 C8 C9 126.9(3)
C8 C9 C1 103.8(3)
C8 C9 C27 113.4(3)
C10 C9 C1 103.5(3)
C10 C9 C8 112.9(3)
C10 C9 C27 109.7(3)
C27 C9 C1 113.0(3)
C11 C10 C9 127.3(3)
C15 C10 C9 112.0(3)
C15 C10 C11 120.7(3)
C10 C11 H11 120.4
C12 C11 C10 119.2(3)
C12 C11 H11 120.4
C11 C12 H12 119.9
C11 C12 C13 120.1(3)
C13 C12 H12 119.9
C12 C13 H13 119.8
C14 C13 C12 120.5(3)
C14 C13 H13 119.8
C13 C14 H14 120.2
C15 C14 C13 119.7(3)
C15 C14 H14 120.2
C10 C15 C14 119.9(3)
C10 C15 C16 112.4(3)
C14 C15 C16 127.7(3)
C15 C16 C1 103.5(3)
C15 C16 C31 112.6(3)
C17 C16 C1 103.4(3)
C17 C16 C15 111.1(3)
C17 C16 C31 110.5(3)
C31 C16 C1 115.2(3)
C18 C17 C16 127.6(3)
C18 C17 C22 120.1(3)
C22 C17 C16 112.3(3)
C17 C18 H18 120.0
C17 C18 C19 120.0(3)
C19 C18 H18 120.0
C18 C19 H19 120.2
C20 C19 C18 119.6(4)
C20 C19 H19 120.2
C19 C20 H20 119.6
C21 C20 C19 120.7(3)
C21 C20 H20 119.6
C20 C21 H21 120.3
C20 C21 C22 119.3(3)
C22 C21 H21 120.3
C17 C22 C2 112.2(3)
C21 C22 C2 127.6(3)
C21 C22 C17 120.2(3)
C2 C23 H23A 109.0
C2 C23 H23B 109.0
H23A C23 H23B 107.8
C24 C23 C2 113.1(3)
C24 C23 H23A 109.0
C24 C23 H23B 109.0
C23 C24 H24A 108.9
C23 C24 H24B 108.9
C23 C24 C25 113.3(3)
H24A C24 H24B 107.7
C25 C24 H24A 108.9
C25 C24 H24B 108.9
Si1 C25 H25A 108.9
Si1 C25 H25B 108.9
C24 C25 Si1 113.2(2)
C24 C25 H25A 108.9
C24 C25 H25B 108.9
H25A C25 H25B 107.8
Si1 C26 H26A 109.5
Si1 C26 H26B 109.5
Si1 C26 H26C 109.5
H26A C26 H26B 109.5
H26A C26 H26C 109.5
H26B C26 H26C 109.5
C9 C27 H27A 108.7
C9 C27 H27B 108.7
H27A C27 H27B 107.6
C28 C27 C9 114.4(3)
C28 C27 H27A 108.7
C28 C27 H27B 108.7
C27 C28 H28A 109.1
C27 C28 H28B 109.1
C27 C28 C29 112.4(4)
H28A C28 H28B 107.9
C29 C28 H28A 109.1
C29 C28 H28B 109.1
Si2 C29 H29A 108.2
Si2 C29 H29B 108.2
C28 C29 Si2 116.4(4)
C28 C29 H29A 108.2
C28 C29 H29B 108.2
H29A C29 H29B 107.3
Si2 C30 H30A 109.5
Si2 C30 H30B 109.5
Si2 C30 H30C 109.5
H30A C30 H30B 109.5
H30A C30 H30C 109.5
H30B C30 H30C 109.5
C16 C31 H31A 108.4
C16 C31 H31B 108.4
H31A C31 H31B 107.5
C32 C31 C16 115.5(3)
C32 C31 H31A 108.4
C32 C31 H31B 108.4
C31 C32 H32A 109.3
C31 C32 H32B 109.3
C31 C32 C33 111.7(3)
H32A C32 H32B 107.9
C33 C32 H32A 109.3
C33 C32 H32B 109.3
Si3 C33 H33A 108.8
Si3 C33 H33B 108.8
C32 C33 Si3 113.7(3)
C32 C33 H33A 108.8
C32 C33 H33B 108.8
H33A C33 H33B 107.7
Si3 C34A H34A 109.5
Si3 C34A H34B 109.5
Si3 C34A H34C 109.5
H34A C34A H34B 109.5
H34A C34A H34C 109.5
H34B C34A H34C 109.5
Si3 C34B H34D 109.5
Si3 C34B H34E 109.5
Si3 C34B H34F 109.5
H34D C34B H34E 109.5
H34D C34B H34F 109.5
H34E C34B H34F 109.5
Si3 C34C H34G 109.5
Si3 C34C H34H 109.5
Si3 C34C H34I 109.5
H34G C34C H34H 109.5
H34G C34C H34I 109.5
H34H C34C H34I 109.5

loop_
_geom_bond_atom_site_label_1
_geom_bond_atom_site_label_2
_geom_bond_distance
Cl1 Si1 2.0609(13)
Cl2 Si1 2.0530(14)
Cl3 Si2 2.0525(19)
Cl4A Si2 2.034(4)
Cl4B Si2 2.159(5)
Cl5A Si3 2.0624(18)
Cl6A Si3 2.026(3)
Cl6B Si3 1.950(3)
Si1 C25 1.854(4)
Si1 C26 1.827(4)
Si2 C29 1.829(6)
Si2 C30 1.822(6)
Si3 C33 1.857(4)
Si3 C34A 1.946(15)
Si3 C34B 1.668(19)
Si3 C34C 2.10(4)
C1 H1 0.9800
C1 C2 1.572(4)
C1 C9 1.567(5)
C1 C16 1.559(5)
C2 C3 1.520(5)
C2 C22 1.513(5)
C2 C23 1.538(5)
C3 C4 1.395(5)
C3 C8 1.382(5)
C4 H4 0.9300
C4 C5 1.386(6)
C5 H5 0.9300
C5 C6 1.396(6)
C6 H6 0.9300
C6 C7 1.385(6)
C7 H7 0.9300
C7 C8 1.399(5)
C8 C9 1.522(5)
C9 C10 1.519(5)
C9 C27 1.549(5)
C10 C11 1.396(5)
C10 C15 1.388(5)
C11 H11 0.9300
C11 C12 1.391(5)
C12 H12 0.9300
C12 C13 1.391(6)
C13 H13 0.9300
C13 C14 1.389(5)
C14 H14 0.9300
C14 C15 1.389(5)
C15 C16 1.519(4)
C16 C17 1.519(4)
C16 C31 1.541(4)
C17 C18 1.391(5)
C17 C22 1.395(5)
C18 H18 0.9300
C18 C19 1.394(5)
C19 H19 0.9300
C19 C20 1.393(6)
C20 H20 0.9300
C20 C21 1.393(6)
C21 H21 0.9300
C21 C22 1.393(5)
C23 H23A 0.9700
C23 H23B 0.9700
C23 C24 1.526(5)
C24 H24A 0.9700
C24 H24B 0.9700
C24 C25 1.530(5)
C25 H25A 0.9700
C25 H25B 0.9700
C26 H26A 0.9600
C26 H26B 0.9600
C26 H26C 0.9600
C27 H27A 0.9700
C27 H27B 0.9700
C27 C28 1.520(6)
C28 H28A 0.9700
C28 H28B 0.9700
C28 C29 1.550(7)
C29 H29A 0.9700
C29 H29B 0.9700
C30 H30A 0.9600
C30 H30B 0.9600
C30 H30C 0.9600
C31 H31A 0.9700
C31 H31B 0.9700
C31 C32 1.531(5)
C32 H32A 0.9700
C32 H32B 0.9700
C32 C33 1.536(5)
C33 H33A 0.9700
C33 H33B 0.9700
C34A H34A 0.9600
C34A H34B 0.9600
C34A H34C 0.9600
C34B H34D 0.9600
C34B H34E 0.9600
C34B H34F 0.9600
C34C H34G 0.9600
C34C H34H 0.9600
C34C H34I 0.9600

loop_
_geom_torsion_atom_site_label_1
_geom_torsion_atom_site_label_2
_geom_torsion_atom_site_label_3
_geom_torsion_atom_site_label_4
_geom_torsion
Cl1 Si1 C25 C24 50.5(3)
Cl2 Si1 C25 C24 164.7(2)
Cl3 Si2 C29 C28 -65.4(5)
Cl4A Si2 C29 C28 48.3(5)
Cl4B Si2 C29 C28 49.2(5)
Cl5A Si3 C33 C32 167.5(3)
Cl6A Si3 C33 C32 53.7(3)
Cl6B Si3 C33 C32 -69.3(3)
C1 C2 C3 C4 -178.8(4)
C1 C2 C3 C8 2.2(4)
C1 C2 C22 C17 2.4(4)
C1 C2 C22 C21 -177.8(3)
C1 C2 C23 C24 -61.5(4)
C1 C9 C10 C11 177.6(3)
C1 C9 C10 C15 -3.4(4)
C1 C9 C27 C28 -65.0(5)
C1 C16 C17 C18 180.0(3)
C1 C16 C17 C22 0.1(4)
C1 C16 C31 C32 -58.8(4)
C2 C1 C9 C8 2.3(4)
C2 C1 C9 C10 -115.9(3)
C2 C1 C9 C27 125.6(3)
C2 C1 C16 C15 117.4(3)
C2 C1 C16 C17 1.4(3)
C2 C1 C16 C31 -119.2(3)
C2 C3 C4 C5 -178.4(4)
C2 C3 C8 C7 178.5(4)
C2 C3 C8 C9 -0.8(4)
C2 C23 C24 C25 164.9(3)
C3 C2 C22 C17 113.5(3)
C3 C2 C22 C21 -66.6(4)
C3 C2 C23 C24 -177.4(3)
C3 C4 C5 C6 0.1(7)
C3 C8 C9 C1 -1.0(4)
C3 C8 C9 C10 110.4(4)
C3 C8 C9 C27 -124.1(3)
C4 C3 C8 C7 -0.6(6)
C4 C3 C8 C9 -179.9(3)
C4 C5 C6 C7 -0.8(7)
C5 C6 C7 C8 0.8(7)
C6 C7 C8 C3 -0.1(6)
C6 C7 C8 C9 179.1(4)
C7 C8 C9 C1 179.7(4)
C7 C8 C9 C10 -68.9(5)
C7 C8 C9 C27 56.7(5)
C8 C3 C4 C5 0.6(6)
C8 C9 C10 C11 66.0(4)
C8 C9 C10 C15 -115.0(3)
C8 C9 C27 C28 52.9(5)
C9 C1 C2 C3 -2.7(3)
C9 C1 C2 C22 115.2(3)
C9 C1 C2 C23 -123.4(3)
C9 C1 C16 C15 0.3(3)
C9 C1 C16 C17 -115.7(3)
C9 C1 C16 C31 123.6(3)
C9 C10 C11 C12 177.7(3)
C9 C10 C15 C14 -177.0(3)
C9 C10 C15 C16 3.8(4)
C9 C27 C28 C29 163.0(4)
C10 C9 C27 C28 -179.9(4)
C10 C11 C12 C13 -0.4(5)
C10 C15 C16 C1 -2.5(3)
C10 C15 C16 C17 107.9(3)
C10 C15 C16 C31 -127.6(3)
C11 C10 C15 C14 2.0(5)
C11 C10 C15 C16 -177.1(3)
C11 C12 C13 C14 1.3(5)
C12 C13 C14 C15 -0.6(5)
C13 C14 C15 C10 -1.1(5)
C13 C14 C15 C16 177.9(3)
C14 C15 C16 C1 178.5(3)
C14 C15 C16 C17 -71.1(4)
C14 C15 C16 C31 53.4(5)
C15 C10 C11 C12 -1.2(5)
C15 C16 C17 C18 69.5(4)
C15 C16 C17 C22 -110.4(3)
C15 C16 C31 C32 59.6(4)
C16 C1 C2 C3 -120.2(3)
C16 C1 C2 C22 -2.2(3)
C16 C1 C2 C23 119.1(3)
C16 C1 C9 C8 119.9(3)
C16 C1 C9 C10 1.7(3)
C16 C1 C9 C27 -116.8(3)
C16 C17 C18 C19 -177.8(3)
C16 C17 C22 C2 -1.6(4)
C16 C17 C22 C21 178.5(3)
C16 C31 C32 C33 177.8(3)
C17 C16 C31 C32 -175.5(3)
C17 C18 C19 C20 -1.4(5)
C18 C17 C22 C2 178.5(3)
C18 C17 C22 C21 -1.4(5)
C18 C19 C20 C21 0.0(6)
C19 C20 C21 C22 0.7(5)
C20 C21 C22 C2 -179.8(3)
C20 C21 C22 C17 0.0(5)
C22 C2 C3 C4 70.1(5)
C22 C2 C3 C8 -108.9(3)
C22 C2 C23 C24 54.6(4)
C22 C17 C18 C19 2.1(5)
C23 C2 C3 C4 -57.5(5)
C23 C2 C3 C8 123.5(3)
C23 C2 C22 C17 -119.2(3)
C23 C2 C22 C21 60.7(4)
C23 C24 C25 Si1 -174.7(2)
C26 Si1 C25 C24 -72.0(3)
C27 C9 C10 C11 -61.5(4)
C27 C9 C10 C15 117.5(3)
C27 C28 C29 Si2 -135.1(4)
C30 Si2 C29 C28 169.8(5)
C31 C16 C17 C18 -56.2(4)
C31 C16 C17 C22 123.9(3)
C31 C32 C33 Si3 -176.9(3)
C34A Si3 C33 C32 -91.8(7)
C34B Si3 C33 C32 71.6(9)
C34C Si3 C33 C32 -159.7(16)

loop_
_exptl_oxdiff_crystal_face_indexfrac_h
_exptl_oxdiff_crystal_face_indexfrac_k
_exptl_oxdiff_crystal_face_indexfrac_l
_exptl_oxdiff_crystal_face_x
_exptl_oxdiff_crystal_face_y
_exptl_oxdiff_crystal_face_z
7.5809 4.3230 -3.7651 0.9222 0.1718 0.3466
5.1564 -1.5380 -10.1709 0.8293 0.1535 -0.5373
-4.6627 2.0919 10.3885 -0.7816 -0.1445 0.6069
2.4376 4.9854 8.5055 0.0282 -0.1476 0.9887
3.7459 -2.0332 8.4063 0.1334 -0.7152 0.6861
2.9371 -9.7247 2.6794 0.1802 -0.9704 -0.1608
-0.0889 -9.8918 -4.9819 0.0892 -0.4838 -0.8706
-3.6946 1.4439 -8.5614 -0.1264 0.6771 -0.7250
-1.9645 10.7878 0.2688 -0.1603 0.8649 0.4757
5.9893 -6.9951 -4.0013 0.7082 -0.5802 -0.3376
-7.0133 -5.9950 2.0039 -0.8193 -0.2345 -0.5291
